data_2241059
loop_
_publ_author_name
'Nakatsuka, Akihiko'
'Sugiyama, Kazumasa'
'Yoneda, Akira'
'Fujiwara, Keiko'
'Yoshiasa, Akira'

_publ_section_title
;
 Crystal structure of post-perovskite-type CaIrO~3~ reinvestigated: new
 insights into atomic thermal vibration behaviors
;
_journal_issue 9
_journal_name_full 'Acta Crystallographica Section E'
_journal_page_first 1109
_journal_page_last 1113
_journal_paper_doi 10.1107/S2056989015015649
_journal_volume 71
_journal_year 2015
_chemical_formula_iupac 'Ca Ir O3'
_chemical_formula_moiety 'Ca Ir O3'
_chemical_formula_sum 'Ca Ir O3'
_chemical_formula_weight 280.30
_chemical_name_systematic
;
Calcium iridium(IV) trioxide
;
_space_group_IT_number 63
_symmetry_cell_setting orthorhombic
_symmetry_space_group_name_Hall '-C 2c 2'
_symmetry_space_group_name_H-M 'C m c m'
_cell_angle_alpha 90
_cell_angle_beta 90
_cell_angle_gamma 90
_cell_formula_units_Z 4
_cell_length_a 3.1466(5)
_cell_length_b 9.8690(16)
_cell_length_c 7.3019(5)
_cell_measurement_reflns_used 25
_cell_measurement_temperature 298
_cell_measurement_theta_max 25.0
_cell_measurement_theta_min 22.5
_cell_volume 226.75(5)
_computing_cell_refinement
;
<i>WinAFC</i> (Rigaku, 1999)
;
_computing_data_collection
;
<i>WinAFC</i> (Rigaku, 1999)
;
_computing_data_reduction
;
<i>RADY</i> (Sasaki, 1987)
;
_computing_molecular_graphics
;
ATOMS for Windows (Dowty, 2000)
;
_computing_publication_material
;
publCIF (Westrip, 2010)
;
_computing_structure_refinement
;
<i>RADY</i> (Sasaki, 1987)
;
_computing_structure_solution 'coordinates taken from a previous refinement'
_diffrn_ambient_temperature 298
_diffrn_measured_fraction_theta_full 1.0000
_diffrn_measured_fraction_theta_max 1.0000
_diffrn_measurement_device_type 'Rigaku AFC7R'
_diffrn_measurement_method \w--2\q
_diffrn_radiation_type 'Mo K\a'
_diffrn_radiation_wavelength 0.71069
_diffrn_reflns_av_R_equivalents 0.0188
_diffrn_reflns_limit_h_max 6
_diffrn_reflns_limit_h_min 0
_diffrn_reflns_limit_k_max 21
_diffrn_reflns_limit_k_min -21
_diffrn_reflns_limit_l_max 15
_diffrn_reflns_limit_l_min -15
_diffrn_reflns_number 2593
_diffrn_reflns_theta_full 50.00
_diffrn_reflns_theta_max 50.00
_diffrn_standards_decay_% 0
_diffrn_standards_interval_count 150
_diffrn_standards_number 3
_exptl_absorpt_coefficient_mu 61.018
_exptl_absorpt_correction_T_max 0.543
_exptl_absorpt_correction_T_min 0.486
_exptl_absorpt_correction_type psi-scan
_exptl_absorpt_process_details
;
(North <i>et al.</i>, 1968)
;
_exptl_crystal_colour 'dark reddish-brown'
_exptl_crystal_density_diffrn 8.214
_exptl_crystal_density_method 'not measured'
_exptl_crystal_description needle
_exptl_crystal_F_000 484
_exptl_crystal_size_max 0.200
_exptl_crystal_size_mid 0.010
_exptl_crystal_size_min 0.010
_refine_diff_density_max 1.21
_refine_diff_density_min -1.89
_refine_ls_extinction_coef 150.E2(5)
_refine_ls_extinction_method
;
isotropic Type II (Becker & Coppens, 1974<i>a,b</i>)
;
_refine_ls_goodness_of_fit_ref 1.555
_refine_ls_number_parameters 20
_refine_ls_number_reflns 412
_refine_ls_R_factor_gt 0.019
_refine_ls_shift/su_max 0.0003
_refine_ls_structure_factor_coef F
_refine_ls_weighting_details 'w = 1/\s^2^(F)'
_refine_ls_weighting_scheme sigma
_refine_ls_wR_factor_ref 0.021
_reflns_number_gt 438
_reflns_number_total 692
_reflns_threshold_expression F>3.0\s(F)
_cod_data_source_file wm5181sup1.cf
_cod_data_source_block I
_cod_original_cell_volume 226.75(6)
_cod_database_code 2241059

loop_
_symmetry_equiv_pos_as_xyz
x,y,z
-x,-y,z+1/2
-x,y,-z+1/2
x,-y,-z
-x,-y,-z
x,y,-z+1/2
x,-y,z+1/2
-x,y,z
x+1/2,y+1/2,z
-x+1/2,-y+1/2,z+1/2
-x+1/2,y+1/2,-z+1/2
x+1/2,-y+1/2,-z
-x+1/2,-y+1/2,-z
x+1/2,y+1/2,-z+1/2
x+1/2,-y+1/2,z+1/2
-x+1/2,y+1/2,z

loop_
_atom_site_type_symbol
_atom_site_label
_atom_site_fract_x
_atom_site_fract_y
_atom_site_fract_z
_atom_site_U_iso_or_equiv
_atom_site_adp_type
_atom_site_calc_flag
_atom_site_refinement_flags
_atom_site_occupancy
Ca Ca 0.0000 0.75020(10) 0.2500 0.0060(2) Uani d S 1.00
Ir Ir 0.0000 0.0000 0.0000 0.00340(5) Uani d S 1.00
O1 O1 0.0000 0.0756(4) 0.2500 0.0065(11) Uani d S 1.00
O2 O2 0.0000 0.3724(3) 0.4495(3) 0.0059(7) Uani d S 1.00

loop_
_atom_site_aniso_label
_atom_site_aniso_U_11
_atom_site_aniso_U_22
_atom_site_aniso_U_33
_atom_site_aniso_U_12
_atom_site_aniso_U_13
_atom_site_aniso_U_23
Ca 0.0065(3) 0.0055(3) 0.0058(3) 0.0000 0.0000 0.0000
Ir 0.00387(6) 0.00317(5) 0.00317(5) 0.0000 0.0000 0.00001(10)
O1 0.0084(13) 0.0067(12) 0.0045(10) 0.0000 0.0000 0.0000
O2 0.0064(9) 0.0054(8) 0.0058(7) 0.0000 0.0000 -0.0007(6)

loop_
_atom_type_symbol
_atom_type_description
_atom_type_scat_dispersion_real
_atom_type_scat_dispersion_imag
_atom_type_scat_source
Ca Ca 0.2262 0.3064
;International Tables for Crystallography
(1992, Vol. C, Tables 4.2.6.8 and 6.1.1.1)
;
Ir Ir -1.4442 7.9887
;International Tables for Crystallography
(1992, Vol. C, Tables 4.2.6.8 and 6.1.1.1)
;
O O 0.0106 0.0060
;International Tables for Crystallography
(1992, Vol. C, Tables 4.2.6.8 and 6.1.1.1)
;

loop_
_geom_angle_atom_site_label_1
_geom_angle_atom_site_label_2
_geom_angle_atom_site_label_3
_geom_angle_site_symmetry_1
_geom_angle_site_symmetry_3
_geom_angle
_geom_angle_publ_flag
O1 Ca O1 9_455 9_555 84.82(13) no
O1 Ca O2 9_455 9_455 86.02(7) no
O1 Ca O2 9_455 9_555 142.50(6) no
O1 Ca O2 9_455 2_564 69.12(5) no
O1 Ca O2 9_455 11_455 86.02(7) no
O1 Ca O2 9_455 11_555 142.50(6) no
O1 Ca O2 9_455 4_566 69.12(5) no
O1 Ca O2 9_555 9_455 142.50(6) no
O1 Ca O2 9_555 9_555 86.02(7) no
O1 Ca O2 9_555 2_564 69.12(5) no
O1 Ca O2 9_555 11_455 142.50(6) no
O1 Ca O2 9_555 11_555 86.02(7) no
O1 Ca O2 9_555 4_566 69.12(5) no
O2 Ca O2 9_455 9_555 79.52(8) no
O2 Ca O2 9_455 2_564 139.04(5) no
O2 Ca O2 9_455 11_455 72.61(10) no
O2 Ca O2 9_455 11_555 121.28(13) no
O2 Ca O2 9_455 4_566 73.63(9) no
O2 Ca O2 9_555 2_564 139.04(5) no
O2 Ca O2 9_555 11_455 121.28(13) no
O2 Ca O2 9_555 11_555 72.61(10) no
O2 Ca O2 9_555 4_566 73.63(9) no
O2 Ca O2 2_564 11_455 73.63(9) no
O2 Ca O2 2_564 11_555 73.63(9) no
O2 Ca O2 2_564 4_566 122.28(13) no
O2 Ca O2 11_455 11_555 79.52(8) no
O2 Ca O2 11_455 4_566 139.04(5) no
O2 Ca O2 11_555 4_566 139.04(5) no
O1 Ir O1 . 2_554 180.00 no
O1 Ir O2 . 10_454 86.22(10) no
O1 Ir O2 . 10_554 86.22(10) no
O1 Ir O2 . 11_445 93.78(10) no
O1 Ir O2 . 11_545 93.78(10) no
O1 Ir O2 2_554 10_454 93.78(10) no
O1 Ir O2 2_554 10_554 93.78(10) no
O1 Ir O2 2_554 11_445 86.22(10) no
O1 Ir O2 2_554 11_545 86.22(10) no
O2 Ir O2 10_454 10_554 100.33(12) no
O2 Ir O2 10_454 11_445 79.67(12) no
O2 Ir O2 10_454 11_545 179.97 no
O2 Ir O2 10_554 11_445 179.97 no
O2 Ir O2 10_554 11_545 79.67(12) no
O2 Ir O2 11_445 11_545 100.33(12) no

loop_
_geom_bond_atom_site_label_1
_geom_bond_atom_site_label_2
_geom_bond_site_symmetry_2
_geom_bond_distance
_geom_bond_publ_flag
Ca O1 9_455 2.333(3) yes
Ca O1 9_555 2.333(3) ?
Ca O2 9_455 2.460(2) yes
Ca O2 9_555 2.460(2) ?
Ca O2 11_455 2.460(2) ?
Ca O2 11_555 2.460(2) ?
Ca O2 4_566 2.506(3) yes
Ca O2 2_564 2.506(3) ?
Ir O1 . 1.9722(15) yes
Ir O1 2_554 1.9722(15) ?
Ir O2 10_454 2.0488(18) yes
Ir O2 10_554 2.0488(18) ?
Ir O2 11_445 2.0488(18) ?
Ir O2 11_545 2.0488(18) ?
Ca Ca 1_455 3.1466(5) ?
Ca Ca 1_655 3.1466(5) ?
Ca Ca 10_464 3.9755(3) ?
Ca Ca 10_465 3.9755(3) ?
Ca Ca 10_564 3.9755(3) ?
Ca Ca 10_565 3.9755(3) ?
Ca Ir 1_565 3.0678(9) no
Ca Ir 2_565 3.0678(9) no
Ca Ir 9_455 3.4501(8) no
Ca Ir 9_555 3.4501(8) no
Ca Ir 10_455 3.4501(8) no
Ca Ir 10_555 3.4501(8) no
Ir Ca 1_545 3.0678(9) ?
Ir Ca 2_564 3.0678(9) ?
Ir Ca 9_445 3.4501(8) ?
Ir Ca 9_545 3.4501(8) ?
Ir Ca 10_454 3.4501(8) ?
Ir Ca 10_554 3.4501(8) ?
Ir Ir 1_455 3.1466(5) ?
Ir Ir 1_655 3.1466(5) ?
Ir Ir 2_554 3.6510(3) ?
Ir Ir 2_555 3.6510(3) ?
O1 Ir . 1.9722(15) no
O1 Ir 2_555 1.9722(15) no
O1 Ca 9_445 2.333(3) no
O1 Ca 9_545 2.333(3) no
O1 O1 1_455 3.1466(5) no
O1 O1 1_655 3.1466(5) no
O1 O1 2_554 3.944(3) no
O1 O1 2_555 3.944(3) no
O1 O2 10_454 2.748(2) no
O1 O2 10_554 2.748(2) no
O1 O2 12_456 2.748(2) no
O1 O2 12_556 2.748(2) no
O1 O2 9_445 2.936(3) no
O1 O2 9_545 2.936(3) no
O1 O2 11_445 2.936(3) no
O1 O2 11_545 2.936(3) no
O1 O2 3_555 3.271(4) no
O1 O2 . 3.271(4) no
O2 Ir 10_455 2.0488(18) no
O2 Ir 10_555 2.0488(18) no
O2 Ca 9_445 2.460(2) no
O2 Ca 9_545 2.460(2) no
O2 Ca 2_565 2.506(3) no
O2 O1 10_455 2.748(2) no
O2 O1 10_555 2.748(2) no
O2 O1 9_455 2.936(3) no
O2 O1 9_555 2.936(3) no
O2 O1 . 3.271(4) no
O2 O2 4_566 2.625(5) no
O2 O2 3_555 2.913(5) no
O2 O2 12_456 2.976(5) no
O2 O2 12_556 2.976(5) no
O2 O2 1_455 3.1466(5) no
O2 O2 1_655 3.1466(5) no

_cod_database_fobs_code 2241059
